data_7229095
loop_
_publ_author_name
'Xue, Yuanshan'
'Shi, Dayou'
'Zhang, Haitao'
'Ju, Weiwei'
'Mei, Hua'
'Xu, Yan'

_publ_section_title
;
 A Series of Color-Tunable Light-Emitting Open-Framework Lanthanide
 Sulfates Containing Extra-Large 36-Membered Ring Channels
;
_journal_name_full CrystEngComm
_journal_paper_doi 10.1039/C7CE01319A
_journal_year 2017
_chemical_formula_sum 'C28 H136 Dy10 N14 O82 S16'
_chemical_formula_weight 4119.46
_space_group_crystal_system tetragonal
_space_group_IT_number 86
_space_group_name_Hall '-P 4bc'
_space_group_name_H-M_alt 'P 42/n'
_symmetry_space_group_name_Hall '-P 4bc'
_symmetry_space_group_name_H-M 'P 42/n :2'
_atom_sites_solution_hydrogens mixed
_audit_creation_method SHELXL-2014/7
_audit_update_record
;
2017-04-19 deposited with the CCDC.
2017-09-08 downloaded from the CCDC.
;
_cell_angle_alpha 90
_cell_angle_beta 90
_cell_angle_gamma 90
_cell_formula_units_Z 2
_cell_length_a 16.0542(5)
_cell_length_b 16.0542(5)
_cell_length_c 22.7238(14)
_cell_measurement_reflns_used 6366
_cell_measurement_temperature 296(2)
_cell_measurement_theta_max 24.42
_cell_measurement_theta_min 2.53
_cell_volume 5856.8(4)
_computing_structure_refinement 'SHELXL-2014/7 (Sheldrick, 2014)'
_diffrn_ambient_temperature 296(2)
_diffrn_measured_fraction_theta_full 1.000
_diffrn_measured_fraction_theta_max 1.000
_diffrn_measurement_device_type 'Bruker Apex2 CCD'
_diffrn_measurement_method '\w scans'
_diffrn_radiation_type MoK\a
_diffrn_radiation_wavelength 0.71073
_diffrn_reflns_av_R_equivalents 0.1081
_diffrn_reflns_av_unetI/netI 0.0551
_diffrn_reflns_Laue_measured_fraction_full 1.000
_diffrn_reflns_Laue_measured_fraction_max 1.000
_diffrn_reflns_limit_h_max 18
_diffrn_reflns_limit_h_min -19
_diffrn_reflns_limit_k_max 19
_diffrn_reflns_limit_k_min -19
_diffrn_reflns_limit_l_max 27
_diffrn_reflns_limit_l_min -27
_diffrn_reflns_number 42736
_diffrn_reflns_point_group_measured_fraction_full 1.000
_diffrn_reflns_point_group_measured_fraction_max 1.000
_diffrn_reflns_theta_full 25.242
_diffrn_reflns_theta_max 25.499
_diffrn_reflns_theta_min 1.553
_exptl_absorpt_coefficient_mu 6.688
_exptl_crystal_colour colorless
_exptl_crystal_density_diffrn 2.336
_exptl_crystal_description block
_exptl_crystal_F_000 3948
_exptl_crystal_size_max 0.160
_exptl_crystal_size_mid 0.130
_exptl_crystal_size_min 0.120
_refine_diff_density_max 1.823
_refine_diff_density_min -0.907
_refine_diff_density_rms 0.205
_refine_ls_extinction_method none
_refine_ls_goodness_of_fit_ref 1.051
_refine_ls_hydrogen_treatment constr
_refine_ls_matrix_type full
_refine_ls_number_parameters 358
_refine_ls_number_reflns 5482
_refine_ls_number_restraints 63
_refine_ls_restrained_S_all 1.053
_refine_ls_R_factor_all 0.0734
_refine_ls_R_factor_gt 0.0502
_refine_ls_shift/su_max 0.026
_refine_ls_shift/su_mean 0.001
_refine_ls_structure_factor_coef Fsqd
_refine_ls_weighting_details 'w=1/[\s^2^(Fo^2^)+(0.0538P)^2^+47.8672P] where P=(Fo^2^+2Fc^2^)/3'
_refine_ls_weighting_scheme calc
_refine_ls_wR_factor_gt 0.1222
_refine_ls_wR_factor_ref 0.1304
_reflns_Friedel_coverage 0.000
_reflns_number_gt 4059
_reflns_number_total 5482
_reflns_threshold_expression 'I > 2\s(I)'
_cod_data_source_file c7ce01319a2.cif
_cod_data_source_block zht-3-1
_cod_original_cell_volume 5856.8(5)
_cod_database_code 7229095
_shelx_shelxl_version_number 2014/7
_shelx_space_group_comment
;
The symmetry employed for this shelxl refinement is uniquely defined
by the following loop, which should always be used as a source of
symmetry information in preference to the above space-group names.
They are only intended as comments.
;
_shelx_estimated_absorpt_t_min 0.414
_shelx_estimated_absorpt_t_max 0.501

loop_
_space_group_symop_operation_xyz
'x, y, z'
'-x+1/2, -y+1/2, z'
'-y, x+1/2, z+1/2'
'y+1/2, -x, z+1/2'
'-x, -y, -z'
'x-1/2, y-1/2, -z'
'y, -x-1/2, -z-1/2'
'-y-1/2, x, -z-1/2'

loop_
_atom_site_label
_atom_site_type_symbol
_atom_site_fract_x
_atom_site_fract_y
_atom_site_fract_z
_atom_site_U_iso_or_equiv
_atom_site_adp_type
_atom_site_occupancy
_atom_site_site_symmetry_order
_atom_site_calc_flag
_atom_site_refinement_flags_posn
_atom_site_refinement_flags_adp
_atom_site_refinement_flags_occupancy
Dy1 Dy 0.42107(2) 0.20062(2) 0.24507(2) 0.03457(9) Uani 1 1 d . . .
Dy2 Dy 0.42592(2) 0.41749(2) 0.09292(2) 0.04065(10) Uani 1 1 d . . .
Dy3 Dy 0.2500 0.2500 0.12941(2) 0.02979(12) Uani 1 2 d S T P
S1 S 0.45732(12) 0.19772(12) 0.09123(8) 0.0377(5) Uani 1 1 d . . .
S2 S 0.51620(13) 0.39612(14) 0.23549(8) 0.0445(5) Uani 1 1 d . . .
S3 S 0.38593(13) 0.47908(14) -0.03164(8) 0.0472(6) Uani 1 1 d . . .
S4 S 0.34927(15) 0.56525(13) 0.16404(9) 0.0523(6) Uani 1 1 d . . .
O1 O 0.2958(3) 0.1607(3) 0.20231(16) 0.0205(10) Uani 1 1 d . . .
O2 O 0.3603(3) 0.3095(3) 0.18484(17) 0.0227(11) Uani 1 1 d . . .
O3 O 0.3032(3) 0.3518(3) 0.07680(16) 0.0232(11) Uani 1 1 d . . .
O4 O 0.3663(3) 0.1854(3) 0.0855(2) 0.0424(14) Uani 1 1 d . . .
O5 O 0.4767(3) 0.2838(3) 0.0752(2) 0.0439(14) Uani 1 1 d . . .
O6 O 0.3204(3) 0.4756(3) 0.1576(2) 0.0490(15) Uani 1 1 d . . .
O7 O 0.4798(3) 0.1847(3) 0.1535(2) 0.0454(15) Uani 1 1 d . . .
O8 O 0.4424(3) 0.4376(4) 0.2608(2) 0.0478(15) Uani 1 1 d . . .
O9 O 0.5012(3) 0.1411(4) 0.0531(2) 0.0529(16) Uani 1 1 d . . .
O10 O 0.5139(3) 0.3068(4) 0.2521(2) 0.0478(15) Uani 1 1 d . . .
O11 O 0.4250(4) 0.3988(4) -0.0159(2) 0.0548(17) Uani 1 1 d . . .
O12 O 0.5149(3) 0.4031(3) 0.1712(2) 0.0470(15) Uani 1 1 d . . .
O13 O 0.3604(3) 0.5148(3) 0.0260(2) 0.0486(15) Uani 1 1 d . . .
O14 O 0.5908(4) 0.4350(4) 0.2592(2) 0.0588(18) Uani 1 1 d . . .
O15 O 0.3153(4) 0.4694(3) -0.0701(3) 0.067(2) Uani 1 1 d D . .
O16 O 0.2929(4) 0.6200(4) 0.1330(3) 0.0627(19) Uani 1 1 d . . .
O17 O 0.4320(4) 0.5646(4) 0.1365(2) 0.0572(17) Uani 1 1 d . . .
O18 O 0.4475(4) 0.5353(4) -0.0581(2) 0.0605(18) Uani 1 1 d . . .
O19 O 0.3527(4) 0.5804(4) 0.2277(3) 0.0634(19) Uani 1 1 d . . .
C1 C 0.3722(8) -0.0181(7) 0.1031(4) 0.082(4) Uani 1 1 d . . .
H1A H 0.3460 -0.0050 0.1400 0.122 Uiso 1 1 calc R U .
H1B H 0.3778 -0.0774 0.0995 0.122 Uiso 1 1 calc R U .
H1C H 0.4263 0.0073 0.1017 0.122 Uiso 1 1 calc R U .
C2 C 0.3564(7) -0.0036(8) -0.0030(4) 0.092(4) Uani 1 1 d . . .
H2A H 0.3202 0.0187 -0.0327 0.138 Uiso 1 1 calc R U .
H2B H 0.4103 0.0221 -0.0061 0.138 Uiso 1 1 calc R U .
H2C H 0.3618 -0.0626 -0.0083 0.138 Uiso 1 1 calc R U .
C3 C 0.5354(9) 0.2502(8) -0.0816(5) 0.107(5) Uani 1 1 d . U .
H3A H 0.4872 0.2742 -0.0999 0.161 Uiso 1 1 calc R U .
H3B H 0.5754 0.2356 -0.1112 0.161 Uiso 1 1 calc R U .
H3C H 0.5194 0.2012 -0.0602 0.161 Uiso 1 1 calc R U .
C4 C 0.6453(8) 0.2828(8) -0.0103(6) 0.121(5) Uani 1 1 d . U .
H4A H 0.6650 0.3262 0.0152 0.182 Uiso 1 1 calc R U .
H4B H 0.6318 0.2345 0.0127 0.182 Uiso 1 1 calc R U .
H4C H 0.6878 0.2689 -0.0383 0.182 Uiso 1 1 calc R U .
C5 C 0.5704(12) 0.6404(13) 0.2415(8) 0.181(8) Uani 1 1 d . U .
H5A H 0.5457 0.6602 0.2056 0.271 Uiso 1 1 calc R U .
H5B H 0.6075 0.6820 0.2568 0.271 Uiso 1 1 calc R U .
H5C H 0.6010 0.5902 0.2337 0.271 Uiso 1 1 calc R U .
C6 C 0.5251(11) 0.5934(9) 0.3408(6) 0.130(6) Uani 1 1 d . U .
H6A H 0.4746 0.5859 0.3628 0.196 Uiso 1 1 calc R U .
H6B H 0.5537 0.5411 0.3376 0.196 Uiso 1 1 calc R U .
H6C H 0.5601 0.6329 0.3607 0.196 Uiso 1 1 calc R U .
C7 C 0.2404(14) 0.8202(9) 0.3419(7) 0.082(6) Uani 0.5 1 d D U P
H7A H 0.2334 0.8711 0.3203 0.123 Uiso 0.5 1 calc R U P
H7B H 0.1924 0.8109 0.3662 0.123 Uiso 0.5 1 calc R U P
H7C H 0.2891 0.8241 0.3662 0.123 Uiso 0.5 1 calc R U P
C8 C 0.2189(17) 0.263(2) -0.0697(7) 0.166(5) Uani 0.5 1 d D U P
H8A H 0.1704 0.2875 -0.0871 0.248 Uiso 0.5 1 d R U P
H8B H 0.2463 0.3025 -0.0449 0.248 Uiso 0.5 1 d R U P
H8C H 0.2025 0.2153 -0.0466 0.248 Uiso 0.5 1 d R U P
N1 N 0.3215(5) 0.0134(5) 0.0551(3) 0.059(2) Uani 1 1 d . . .
H1D H 0.3155 0.0682 0.0593 0.071 Uiso 1 1 calc R U .
H1E H 0.2711 -0.0095 0.0573 0.071 Uiso 1 1 calc R U .
N2 N 0.5724(5) 0.3109(5) -0.0408(4) 0.084(3) Uani 1 1 d . . .
H2D H 0.5854 0.3566 -0.0610 0.101 Uiso 1 1 calc R U .
H2E H 0.5341 0.3250 -0.0143 0.101 Uiso 1 1 calc R U .
N3 N 0.5057(9) 0.6235(8) 0.2840(5) 0.155(6) Uani 1 1 d . . .
H3D H 0.4771 0.6704 0.2887 0.186 Uiso 1 1 calc R U .
H3E H 0.4712 0.5868 0.2676 0.186 Uiso 1 1 calc R U .
N4 N 0.2500 0.7500 0.3002(9) 0.104(7) Uani 0.5 2 d DS TU P
H4D H 0.2967 0.7551 0.2786 0.125 Uiso 0.5 1 d R U P
O1W O 0.2834(6) 0.5507(7) -0.1739(5) 0.147(4) Uani 1 1 d . U .
N5 N 0.2500 0.2500 -0.1290(6) 0.168(5) Uani 0.5 2 d DS TU P
H5D H 0.2715 0.2909 -0.1515 0.202 Uiso 0.5 1 d R U P
O2W O 0.1611(13) 0.7110(11) 0.2040(8) 0.120(6) Uani 0.5 1 d . U P

loop_
_atom_site_aniso_label
_atom_site_aniso_U_11
_atom_site_aniso_U_22
_atom_site_aniso_U_33
_atom_site_aniso_U_23
_atom_site_aniso_U_13
_atom_site_aniso_U_12
Dy1 0.03599(19) 0.0420(2) 0.02571(15) 0.00918(14) -0.00042(14) 0.00343(16)
Dy2 0.0430(2) 0.0465(2) 0.03251(16) 0.00990(15) 0.01323(15) 0.00883(19)
Dy3 0.0361(3) 0.0336(3) 0.01965(19) 0.000 0.000 0.0096(2)
S1 0.0402(10) 0.0433(11) 0.0295(8) 0.0063(8) 0.0078(8) 0.0143(9)
S2 0.0444(11) 0.0529(12) 0.0361(9) 0.0090(9) 0.0060(8) -0.0118(10)
S3 0.0397(11) 0.0626(13) 0.0392(9) 0.0189(9) 0.0132(8) 0.0111(10)
S4 0.0701(14) 0.0406(11) 0.0461(10) 0.0090(9) 0.0218(10) 0.0062(11)
O1 0.025(2) 0.023(2) 0.0137(18) 0.0035(16) -0.0030(16) 0.0049(19)
O2 0.024(2) 0.025(2) 0.0190(19) 0.0031(17) -0.0004(17) 0.006(2)
O3 0.031(2) 0.023(2) 0.0151(18) 0.0076(16) 0.0062(17) 0.012(2)
O4 0.043(3) 0.047(3) 0.037(3) -0.004(2) 0.005(2) 0.015(3)
O5 0.045(3) 0.052(3) 0.034(2) 0.016(2) 0.012(2) 0.011(3)
O6 0.055(3) 0.050(3) 0.042(3) 0.009(2) 0.025(2) 0.005(3)
O7 0.044(3) 0.056(3) 0.036(3) 0.013(2) 0.006(2) 0.016(3)
O8 0.045(3) 0.058(3) 0.041(3) 0.000(3) 0.012(2) -0.012(3)
O9 0.052(3) 0.061(4) 0.045(3) 0.002(3) 0.019(3) 0.024(3)
O10 0.043(3) 0.057(3) 0.044(3) 0.015(3) 0.001(2) -0.004(3)
O11 0.054(3) 0.065(4) 0.046(3) 0.015(3) 0.017(3) 0.014(3)
O12 0.046(3) 0.057(3) 0.038(3) 0.012(3) 0.009(2) 0.000(3)
O13 0.052(3) 0.046(3) 0.048(3) 0.015(2) 0.022(3) 0.010(3)
O14 0.049(3) 0.072(4) 0.055(3) 0.015(3) 0.002(3) -0.023(3)
O15 0.047(4) 0.097(5) 0.058(3) 0.016(3) -0.007(3) 0.009(4)
O16 0.074(4) 0.038(3) 0.077(4) 0.014(3) 0.022(3) 0.014(3)
O17 0.065(4) 0.049(3) 0.058(3) 0.015(3) 0.025(3) 0.003(3)
O18 0.050(3) 0.088(4) 0.044(3) 0.032(3) 0.016(3) 0.002(3)
O19 0.070(4) 0.064(4) 0.056(3) 0.000(3) 0.014(3) 0.005(4)
C1 0.111(9) 0.071(7) 0.063(6) 0.008(5) -0.007(6) 0.024(7)
C2 0.078(7) 0.134(10) 0.064(6) -0.029(6) -0.014(6) 0.016(8)
C3 0.142(10) 0.083(8) 0.096(8) 0.016(6) 0.028(7) 0.002(8)
C4 0.102(8) 0.113(8) 0.149(9) 0.055(7) 0.021(7) 0.046(7)
C5 0.198(13) 0.171(13) 0.173(13) 0.020(10) 0.000(10) -0.027(11)
C6 0.171(11) 0.113(9) 0.107(9) -0.001(8) -0.013(9) -0.009(9)
C7 0.091(11) 0.066(10) 0.090(11) 0.014(9) -0.004(10) -0.014(10)
C8 0.147(8) 0.102(8) 0.248(8) 0.014(7) -0.012(7) -0.006(8)
N1 0.053(4) 0.052(4) 0.073(5) -0.027(4) 0.005(4) 0.014(4)
N2 0.083(6) 0.061(5) 0.107(6) 0.029(5) 0.046(5) 0.030(5)
N3 0.197(13) 0.146(11) 0.123(9) -0.029(8) -0.041(9) -0.050(10)
N4 0.103(13) 0.107(13) 0.102(13) 0.000 0.000 -0.017(12)
O1W 0.104(7) 0.186(9) 0.150(7) 0.067(6) 0.028(6) 0.013(6)
N5 0.148(8) 0.106(8) 0.250(8) 0.000 0.000 0.003(8)
O2W 0.137(12) 0.102(10) 0.121(11) 0.016(9) 0.026(9) 0.014(9)

loop_
_atom_type_symbol
_atom_type_description
_atom_type_scat_dispersion_real
_atom_type_scat_dispersion_imag
_atom_type_scat_source
C C 0.0033 0.0016 'International Tables Vol C Tables 4.2.6.8 and 6.1.1.4'
H H 0.0000 0.0000 'International Tables Vol C Tables 4.2.6.8 and 6.1.1.4'
N N 0.0061 0.0033 'International Tables Vol C Tables 4.2.6.8 and 6.1.1.4'
O O 0.0106 0.0060 'International Tables Vol C Tables 4.2.6.8 and 6.1.1.4'
S S 0.1246 0.1234 'International Tables Vol C Tables 4.2.6.8 and 6.1.1.4'
Dy Dy -0.1892 4.4098 'International Tables Vol C Tables 4.2.6.8 and 6.1.1.4'

loop_
_geom_angle_atom_site_label_1
_geom_angle_atom_site_label_2
_geom_angle_atom_site_label_3
_geom_angle
_geom_angle_site_symmetry_1
_geom_angle_site_symmetry_3
O10 Dy1 O7 83.01(19) . .
O10 Dy1 O8 132.4(2) . 7_566
O7 Dy1 O8 77.92(19) . 7_566
O10 Dy1 O1 143.59(17) . .
O7 Dy1 O1 86.90(16) . .
O8 Dy1 O1 78.57(17) 7_566 .
O10 Dy1 O1 80.91(17) . 8_656
O7 Dy1 O1 139.86(16) . 8_656
O8 Dy1 O1 137.76(17) 7_566 8_656
O1 Dy1 O1 84.7(2) . 8_656
O10 Dy1 O6 78.51(18) . 7_566
O7 Dy1 O6 131.90(19) . 7_566
O8 Dy1 O6 82.64(18) 7_566 7_566
O1 Dy1 O6 131.45(16) . 7_566
O1 Dy1 O6 79.99(16) 8_656 7_566
O10 Dy1 O2 76.28(17) . .
O7 Dy1 O2 74.60(16) . .
O8 Dy1 O2 136.76(16) 7_566 .
O1 Dy1 O2 67.31(14) . .
O1 Dy1 O2 65.94(13) 8_656 .
O6 Dy1 O2 140.13(16) 7_566 .
O10 Dy1 O2 133.97(16) . 7_566
O7 Dy1 O2 143.02(16) . 7_566
O8 Dy1 O2 74.94(16) 7_566 7_566
O1 Dy1 O2 63.54(13) . 7_566
O1 Dy1 O2 62.90(13) 8_656 7_566
O6 Dy1 O2 68.47(16) 7_566 7_566
O2 Dy1 O2 109.93(18) . 7_566
O10 Dy1 O19 67.0(2) . 7_566
O7 Dy1 O19 77.80(18) . 7_566
O8 Dy1 O19 66.5(2) 7_566 7_566
O1 Dy1 O19 143.94(17) . 7_566
O1 Dy1 O19 127.27(16) 8_656 7_566
O6 Dy1 O19 54.10(18) 7_566 7_566
O2 Dy1 O19 136.14(16) . 7_566
O2 Dy1 O19 112.67(15) 7_566 7_566
O10 Dy1 S4 70.60(14) . 7_566
O7 Dy1 S4 105.02(13) . 7_566
O8 Dy1 S4 72.93(14) 7_566 7_566
O1 Dy1 S4 145.70(11) . 7_566
O1 Dy1 S4 103.83(10) 8_656 7_566
O6 Dy1 S4 26.88(14) 7_566 7_566
O2 Dy1 S4 146.59(11) . 7_566
O2 Dy1 S4 90.51(10) 7_566 7_566
O19 Dy1 S4 27.22(13) 7_566 7_566
O10 Dy1 Dy3 111.03(13) . .
O7 Dy1 Dy3 72.56(13) . .
O8 Dy1 Dy3 104.16(13) 7_566 .
O1 Dy1 Dy3 32.97(10) . .
O1 Dy1 Dy3 79.39(9) 8_656 .
O6 Dy1 Dy3 155.45(13) 7_566 .
O2 Dy1 Dy3 35.53(10) . .
O2 Dy1 Dy3 90.24(9) 7_566 .
O19 Dy1 Dy3 150.25(12) 7_566 .
S4 Dy1 Dy3 176.68(5) 7_566 .
O3 Dy2 O12 128.33(16) . .
O3 Dy2 O18 149.66(17) . 5_665
O12 Dy2 O18 75.59(19) . 5_665
O3 Dy2 O5 81.20(17) . .
O12 Dy2 O5 79.81(19) . .
O18 Dy2 O5 86.3(2) 5_665 .
O3 Dy2 O13 79.69(17) . .
O12 Dy2 O13 145.41(19) . .
O18 Dy2 O13 87.43(19) 5_665 .
O5 Dy2 O13 129.62(17) . .
O3 Dy2 O6 70.75(17) . .
O12 Dy2 O6 90.21(18) . .
O18 Dy2 O6 134.0(2) 5_665 .
O5 Dy2 O6 134.58(18) . .
O13 Dy2 O6 80.17(17) . .
O3 Dy2 O11 77.17(16) . .
O12 Dy2 O11 139.61(18) . .
O18 Dy2 O11 72.80(19) 5_665 .
O5 Dy2 O11 73.73(18) . .
O13 Dy2 O11 56.74(18) . .
O6 Dy2 O11 130.00(18) . .
O3 Dy2 O17 121.68(17) . .
O12 Dy2 O17 76.66(19) . .
O18 Dy2 O17 78.3(2) 5_665 .
O5 Dy2 O17 154.41(19) . .
O13 Dy2 O17 70.43(18) . .
O6 Dy2 O17 55.85(18) . .
O11 Dy2 O17 119.68(18) . .
O3 Dy2 S3 79.56(10) . .
O12 Dy2 S3 151.54(14) . .
O18 Dy2 S3 76.22(14) 5_665 .
O5 Dy2 S3 102.17(12) . .
O13 Dy2 S3 28.47(13) . .
O6 Dy2 S3 106.78(13) . .
O11 Dy2 S3 28.51(14) . .
O17 Dy2 S3 93.89(13) . .
O3 Dy2 S4 95.44(11) . .
O12 Dy2 S4 85.45(14) . .
O18 Dy2 S4 105.97(17) 5_665 .
O5 Dy2 S4 157.90(12) . .
O13 Dy2 S4 70.35(13) . .
O6 Dy2 S4 28.39(14) . .
O11 Dy2 S4 127.08(14) . .
O17 Dy2 S4 27.76(14) . .
S3 Dy2 S4 98.65(6) . .
O3 Dy2 Dy3 26.25(10) . .
O12 Dy2 Dy3 102.23(13) . .
O18 Dy2 Dy3 156.37(16) 5_665 .
O5 Dy2 Dy3 70.27(13) . .
O13 Dy2 Dy3 104.96(13) . .
O6 Dy2 Dy3 68.86(13) . .
O11 Dy2 Dy3 96.94(14) . .
O17 Dy2 Dy3 124.62(13) . .
S3 Dy2 Dy3 105.14(4) . .
S4 Dy2 Dy3 97.21(4) . .
O3 Dy3 O3 114.1(2) . 2
O3 Dy3 O1 136.68(15) . .
O3 Dy3 O1 93.02(14) 2 .
O3 Dy3 O1 93.02(14) . 2
O3 Dy3 O1 136.68(15) 2 2
O1 Dy3 O1 88.40(19) . 2
O3 Dy3 O4 77.83(17) . .
O3 Dy3 O4 75.52(17) 2 .
O1 Dy3 O4 77.20(15) . .
O1 Dy3 O4 145.97(16) 2 .
O3 Dy3 O4 75.52(17) . 2
O3 Dy3 O4 77.83(17) 2 2
O1 Dy3 O4 145.97(16) . 2
O1 Dy3 O4 77.20(15) 2 2
O4 Dy3 O4 129.9(2) . 2
O3 Dy3 O2 151.39(15) . 2
O3 Dy3 O2 72.52(14) 2 2
O1 Dy3 O2 66.89(14) . 2
O1 Dy3 O2 68.39(14) 2 2
O4 Dy3 O2 129.65(16) . 2
O4 Dy3 O2 79.13(16) 2 2
O3 Dy3 O2 72.52(14) . .
O3 Dy3 O2 151.39(15) 2 .
O1 Dy3 O2 68.39(14) . .
O1 Dy3 O2 66.89(14) 2 .
O4 Dy3 O2 79.13(16) . .
O4 Dy3 O2 129.65(16) 2 .
O2 Dy3 O2 115.90(19) 2 .
O3 Dy3 Dy1 104.19(11) . .
O3 Dy3 Dy1 119.43(11) 2 .
O1 Dy3 Dy1 33.17(10) . .
O1 Dy3 Dy1 82.33(10) 2 .
O4 Dy3 Dy1 68.70(12) . .
O4 Dy3 Dy1 159.47(12) 2 .
O2 Dy3 Dy1 94.95(10) 2 .
O2 Dy3 Dy1 36.43(10) . .
O3 Dy3 Dy1 119.43(11) . 2
O3 Dy3 Dy1 104.20(11) 2 2
O1 Dy3 Dy1 82.33(10) . 2
O1 Dy3 Dy1 33.17(10) 2 2
O4 Dy3 Dy1 159.47(12) . 2
O4 Dy3 Dy1 68.70(12) 2 2
O2 Dy3 Dy1 36.43(10) 2 2
O2 Dy3 Dy1 94.95(10) . 2
Dy1 Dy3 Dy1 94.808(14) . 2
O3 Dy3 Dy2 27.13(11) . .
O3 Dy3 Dy2 131.57(11) 2 .
O1 Dy3 Dy2 109.99(10) . .
O1 Dy3 Dy2 87.50(10) 2 .
O4 Dy3 Dy2 69.39(13) . .
O4 Dy3 Dy2 100.13(13) 2 .
O2 Dy3 Dy2 155.54(10) 2 .
O2 Dy3 Dy2 46.41(9) . .
Dy1 Dy3 Dy2 77.141(8) . .
Dy1 Dy3 Dy2 120.272(9) 2 .
O3 Dy3 Dy2 131.58(11) . 2
O3 Dy3 Dy2 27.13(11) 2 2
O1 Dy3 Dy2 87.50(10) . 2
O1 Dy3 Dy2 109.99(10) 2 2
O4 Dy3 Dy2 100.13(13) . 2
O4 Dy3 Dy2 69.39(13) 2 2
O2 Dy3 Dy2 46.41(9) 2 2
O2 Dy3 Dy2 155.54(10) . 2
Dy1 Dy3 Dy2 120.271(9) . 2
Dy1 Dy3 Dy2 77.140(8) 2 2
Dy2 Dy3 Dy2 155.991(15) . 2
O9 S1 O5 110.0(3) . .
O9 S1 O7 111.6(3) . .
O5 S1 O7 108.7(3) . .
O9 S1 O4 110.2(3) . .
O5 S1 O4 108.3(3) . .
O7 S1 O4 107.9(3) . .
O14 S2 O12 110.3(3) . .
O14 S2 O8 108.9(4) . .
O12 S2 O8 110.1(3) . .
O14 S2 O10 109.9(4) . .
O12 S2 O10 109.1(3) . .
O8 S2 O10 108.5(3) . .
O15 S3 O18 110.4(3) . .
O15 S3 O11 112.7(4) . .
O18 S3 O11 110.5(3) . .
O15 S3 O13 111.0(3) . .
O18 S3 O13 108.0(3) . .
O11 S3 O13 103.9(3) . .
O15 S3 Dy2 133.6(3) . .
O18 S3 Dy2 115.8(2) . .
O11 S3 Dy2 53.6(2) . .
O13 S3 Dy2 50.9(2) . .
O16 S4 O17 111.3(4) . .
O16 S4 O19 113.7(4) . .
O17 S4 O19 112.8(4) . .
O16 S4 O6 109.8(4) . .
O17 S4 O6 103.2(3) . .
O19 S4 O6 105.2(3) . .
O16 S4 Dy2 117.2(3) . .
O17 S4 Dy2 54.4(2) . .
O19 S4 Dy2 128.4(3) . .
O6 S4 Dy2 49.5(2) . .
O16 S4 Dy1 126.7(3) . 8_656
O17 S4 Dy1 119.7(2) . 8_656
O19 S4 Dy1 59.6(3) . 8_656
O6 S4 Dy1 45.66(19) . 8_656
Dy2 S4 Dy1 83.30(5) . 8_656
Dy3 O1 Dy1 113.86(17) . .
Dy3 O1 Dy1 120.38(18) . 7_566
Dy1 O1 Dy1 120.37(15) . 7_566
Dy3 O2 Dy1 108.04(16) . .
Dy3 O2 Dy1 108.86(15) . 8_656
Dy1 O2 Dy1 107.66(14) . 8_656
Dy3 O3 Dy2 126.62(18) . .
S1 O4 Dy3 133.2(3) . .
S1 O5 Dy2 138.9(3) . .
S4 O6 Dy1 107.5(3) . 8_656
S4 O6 Dy2 102.1(3) . .
Dy1 O6 Dy2 121.0(2) 8_656 .
S1 O7 Dy1 138.8(3) . .
S2 O8 Dy1 136.2(3) . 8_656
S2 O10 Dy1 136.4(3) . .
S3 O11 Dy2 97.9(3) . .
S2 O12 Dy2 142.2(3) . .
S3 O13 Dy2 100.6(3) . .
S4 O17 Dy2 97.9(3) . .
S3 O18 Dy2 159.3(4) . 5_665
S4 O19 Dy1 93.2(3) . 8_656
N1 C1 H1A 109.5 . .
N1 C1 H1B 109.5 . .
H1A C1 H1B 109.5 . .
N1 C1 H1C 109.5 . .
H1A C1 H1C 109.5 . .
H1B C1 H1C 109.5 . .
N1 C2 H2A 109.5 . .
N1 C2 H2B 109.5 . .
H2A C2 H2B 109.5 . .
N1 C2 H2C 109.5 . .
H2A C2 H2C 109.5 . .
H2B C2 H2C 109.5 . .
N2 C3 H3A 109.5 . .
N2 C3 H3B 109.5 . .
H3A C3 H3B 109.5 . .
N2 C3 H3C 109.5 . .
H3A C3 H3C 109.5 . .
H3B C3 H3C 109.5 . .
N2 C4 H4A 109.5 . .
N2 C4 H4B 109.5 . .
H4A C4 H4B 109.5 . .
N2 C4 H4C 109.5 . .
H4A C4 H4C 109.5 . .
H4B C4 H4C 109.5 . .
N3 C5 H5A 109.5 . .
N3 C5 H5B 109.5 . .
H5A C5 H5B 109.5 . .
N3 C5 H5C 109.5 . .
H5A C5 H5C 109.5 . .
H5B C5 H5C 109.5 . .
N3 C6 H6A 109.5 . .
N3 C6 H6B 109.5 . .
H6A C6 H6B 109.5 . .
N3 C6 H6C 109.5 . .
H6A C6 H6C 109.5 . .
H6B C6 H6C 109.5 . .
N4 C7 H7A 109.5 . .
N4 C7 H7B 109.5 . .
H7A C7 H7B 109.5 . .
N4 C7 H7C 109.5 . .
H7A C7 H7C 109.5 . .
H7B C7 H7C 109.5 . .
C8 C8 N5 68.2(11) 2 .
C8 C8 H8A 155.2 2 .
N5 C8 H8A 87.4 . .
C8 C8 H8B 79.9 2 .
N5 C8 H8B 118.6 . .
H8A C8 H8B 109.5 . .
C8 C8 H8C 87.7 2 .
N5 C8 H8C 119.5 . .
H8A C8 H8C 109.5 . .
H8B C8 H8C 109.5 . .
C1 N1 C2 113.5(8) . .
C1 N1 H1D 108.9 . .
C2 N1 H1D 108.9 . .
C1 N1 H1E 108.9 . .
C2 N1 H1E 108.9 . .
H1D N1 H1E 107.7 . .
C4 N2 C3 115.2(10) . .
C4 N2 H2D 108.5 . .
C3 N2 H2D 108.5 . .
C4 N2 H2E 108.5 . .
C3 N2 H2E 108.5 . .
H2D N2 H2E 107.5 . .
C6 N3 C5 121.2(15) . .
C6 N3 H3D 107.0 . .
C5 N3 H3D 107.0 . .
C6 N3 H3E 107.0 . .
C5 N3 H3E 107.0 . .
H3D N3 H3E 106.8 . .
C7 N4 C7 100.5(18) 2_565 .
C7 N4 H4D 109.4 2_565 .
C7 N4 H4D 111.5 . .
C8 N5 C8 44(2) . 2
C8 N5 H5D 123.9 . .
C8 N5 H5D 119.7 2 .

loop_
_geom_bond_atom_site_label_1
_geom_bond_atom_site_label_2
_geom_bond_distance
_geom_bond_site_symmetry_2
Dy1 O10 2.270(6) .
Dy1 O7 2.299(5) .
Dy1 O8 2.316(5) 7_566
Dy1 O1 2.323(4) .
Dy1 O1 2.343(4) 8_656
Dy1 O6 2.402(5) 7_566
Dy1 O2 2.425(4) .
Dy1 O2 2.589(4) 7_566
Dy1 O19 2.767(6) 7_566
Dy1 S4 3.204(2) 7_566
Dy1 Dy3 3.8830(4) .
Dy2 O3 2.265(4) .
Dy2 O12 2.294(5) .
Dy2 O18 2.309(6) 5_665
Dy2 O5 2.331(5) .
Dy2 O13 2.421(5) .
Dy2 O6 2.430(5) .
Dy2 O11 2.491(5) .
Dy2 O17 2.563(6) .
Dy2 S3 3.0661(19) .
Dy2 S4 3.123(2) .
Dy2 Dy3 3.9868(4) .
Dy3 O3 2.197(4) .
Dy3 O3 2.197(4) 2
Dy3 O1 2.310(4) .
Dy3 O1 2.310(4) 2
Dy3 O4 2.357(5) .
Dy3 O4 2.357(5) 2
Dy3 O2 2.373(4) 2
Dy3 O2 2.373(4) .
Dy3 Dy1 3.8831(4) 2
Dy3 Dy2 3.9868(4) 2
S1 O9 1.439(6) .
S1 O5 1.462(6) .
S1 O7 1.476(5) .
S1 O4 1.481(6) .
S2 O14 1.454(6) .
S2 O12 1.464(5) .
S2 O8 1.475(6) .
S2 O10 1.483(6) .
S3 O15 1.439(6) .
S3 O18 1.467(6) .
S3 O11 1.477(6) .
S3 O13 1.487(5) .
S4 O16 1.446(6) .
S4 O17 1.468(6) .
S4 O19 1.468(6) .
S4 O6 1.518(6) .
S4 Dy1 3.204(2) 8_656
O1 Dy1 2.343(4) 7_566
O2 Dy1 2.589(4) 8_656
O6 Dy1 2.402(5) 8_656
O8 Dy1 2.316(5) 8_656
O18 Dy2 2.309(6) 5_665
O19 Dy1 2.767(6) 8_656
C1 N1 1.453(12) .
C1 H1A 0.9600 .
C1 H1B 0.9600 .
C1 H1C 0.9600 .
C2 N1 1.459(12) .
C2 H2A 0.9600 .
C2 H2B 0.9600 .
C2 H2C 0.9600 .
C3 N2 1.470(15) .
C3 H3A 0.9600 .
C3 H3B 0.9600 .
C3 H3C 0.9600 .
C4 N2 1.433(14) .
C4 H4A 0.9600 .
C4 H4B 0.9600 .
C4 H4C 0.9600 .
C5 N3 1.44(2) .
C5 H5A 0.9600 .
C5 H5B 0.9600 .
C5 H5C 0.9600 .
C6 N3 1.412(18) .
C6 H6A 0.9600 .
C6 H6B 0.9600 .
C6 H6C 0.9600 .
C7 N4 1.479(15) .
C7 H7A 0.9600 .
C7 H7B 0.9600 .
C7 H7C 0.9600 .
C8 C8 1.08(5) 2
C8 N5 1.451(16) .
C8 H8A 0.9600 .
C8 H8B 0.9600 .
C8 H8C 0.9600 .
N1 H1D 0.8900 .
N1 H1E 0.8900 .
N2 H2D 0.8900 .
N2 H2E 0.8900 .
N3 H3D 0.8900 .
N3 H3E 0.8900 .
N4 C7 1.479(15) 2_565
N4 H4D 0.9000 .
N5 C8 1.451(16) 2
N5 H5D 0.9001 .
